data_7155802
loop_
_publ_author_name
'Zhang, Lei'
'Li, Xiaojin'
'Sun, Yan'
'Zhao, Weizhao'
'Luo, Fan'
'Huang, Xin'
'Lin, Lihui'
'Yang, Ying'
'Peng, Bo'

_publ_section_title
;
 Mild Synthesis of Triarylsulfonium Salts with Arynes
;
_journal_name_full 'Org. Biomol. Chem.'
_journal_paper_doi 10.1039/C7OB01596H
_journal_year 2017
_chemical_formula_sum 'C19 H15 F3 O3 S2'
_chemical_formula_weight 412.43
_chemical_name_systematic 'triphenylsulfonium trifluoromethanesulfonate'
_space_group_IT_number 2
_symmetry_cell_setting triclinic
_symmetry_space_group_name_Hall '-P 1'
_symmetry_space_group_name_H-M 'P -1'
_atom_sites_solution_hydrogens geom
_atom_sites_solution_primary direct
_atom_sites_solution_secondary difmap
_audit_creation_method SHELXL-97
_audit_update_record
;
2017-05-18 deposited with the CCDC.
2017-08-08 downloaded from the CCDC.
;
_cell_angle_alpha 99.004(4)
_cell_angle_beta 91.663(5)
_cell_angle_gamma 98.870(4)
_cell_formula_units_Z 2
_cell_length_a 8.7640(8)
_cell_length_b 10.0110(8)
_cell_length_c 11.2134(10)
_cell_measurement_reflns_used 9328
_cell_measurement_temperature 296(2)
_cell_measurement_theta_max 23.5
_cell_measurement_theta_min 2.85
_cell_volume 958.65(15)
_computing_cell_refinement 'Bruker XSCANS'
_computing_data_collection 'Bruker XSCANS'
_computing_data_reduction 'Bruker SHELXTL'
_computing_molecular_graphics 'Bruker SHELXTL'
_computing_publication_material 'Bruker SHELXTL'
_computing_structure_refinement 'SHELXL-97 (Sheldrick, 1997)'
_computing_structure_solution 'SHELXS-97 (Sheldrick, 1990)'
_diffrn_ambient_temperature 296(2)
_diffrn_measured_fraction_theta_full 0.985
_diffrn_measured_fraction_theta_max 0.985
_diffrn_measurement_device_type 'Bruker P4'
_diffrn_measurement_method '\w scans'
_diffrn_radiation_monochromator graphite
_diffrn_radiation_source 'fine-focus sealed tube'
_diffrn_radiation_type MoK\a
_diffrn_radiation_wavelength 0.71073
_diffrn_reflns_av_R_equivalents 0.0682
_diffrn_reflns_av_sigmaI/netI 0.0396
_diffrn_reflns_limit_h_max 11
_diffrn_reflns_limit_h_min -11
_diffrn_reflns_limit_k_max 12
_diffrn_reflns_limit_k_min -13
_diffrn_reflns_limit_l_max 14
_diffrn_reflns_limit_l_min -14
_diffrn_reflns_number 31848
_diffrn_reflns_theta_full 27.78
_diffrn_reflns_theta_max 27.78
_diffrn_reflns_theta_min 1.84
_exptl_absorpt_coefficient_mu 0.322
_exptl_absorpt_correction_type none
_exptl_crystal_colour colourless
_exptl_crystal_density_diffrn 1.429
_exptl_crystal_density_method 'not measured'
_exptl_crystal_description block
_exptl_crystal_F_000 424
_exptl_crystal_size_max 0.3
_exptl_crystal_size_mid 0.2
_exptl_crystal_size_min 0.1
_refine_diff_density_max 1.347
_refine_diff_density_min -1.123
_refine_diff_density_rms 0.158
_refine_ls_extinction_method none
_refine_ls_goodness_of_fit_ref 3.083
_refine_ls_hydrogen_treatment mixed
_refine_ls_matrix_type full
_refine_ls_number_parameters 244
_refine_ls_number_reflns 4457
_refine_ls_number_restraints 0
_refine_ls_restrained_S_all 3.083
_refine_ls_R_factor_all 0.1572
_refine_ls_R_factor_gt 0.1377
_refine_ls_shift/su_max 0.029
_refine_ls_shift/su_mean 0.012
_refine_ls_structure_factor_coef Fsqd
_refine_ls_weighting_details 'calc w=1/[\s^2^(Fo^2^)+(0.1000P)^2^+0.0000P] where P=(Fo^2^+2Fc^2^)/3'
_refine_ls_weighting_scheme calc
_refine_ls_wR_factor_gt 0.4083
_refine_ls_wR_factor_ref 0.4205
_reflns_number_gt 3508
_reflns_number_total 4457
_reflns_threshold_expression >2sigma(I)
_cod_data_source_file c7ob01596h2.cif
_cod_data_source_block a
_cod_depositor_comments
;
The following automatic conversions were performed:

'_symmetry_cell_setting' value 'Triclinic' changed to 'triclinic'
according to
/home/data/users/saulius/crontab/automatic-downloads/rss-feeds/RSC/lib/dictionaries/cif_core.dic
dictionary named 'cif_core.dic' version 2.4.2 from 2011-04-26.

Automatic conversion script
Id: cif_fix_values 4973 2017-02-22 13:04:09Z antanas 
;
_cod_original_cell_volume 958.65(14)
_cod_original_sg_symbol_H-M P-1
_cod_database_code 7155802

loop_
_symmetry_equiv_pos_as_xyz
'x, y, z'
'-x, -y, -z'

loop_
_atom_site_label
_atom_site_type_symbol
_atom_site_fract_x
_atom_site_fract_y
_atom_site_fract_z
_atom_site_U_iso_or_equiv
_atom_site_adp_type
_atom_site_occupancy
_atom_site_symmetry_multiplicity
_atom_site_calc_flag
_atom_site_refinement_flags
C1 C 0.5777(7) 0.7064(6) 0.7569(5) 0.0454(13) Uani 1 1 d .
C2 C 0.6768(9) 0.6974(8) 0.8523(7) 0.0664(18) Uani 1 1 d .
H2A H 0.6436 0.6465 0.9120 0.080 Uiso 1 1 calc R
C3 C 0.6261(8) 0.7820(7) 0.6706(7) 0.0616(17) Uani 1 1 d .
H3A H 0.5590 0.7890 0.6070 0.074 Uiso 1 1 calc R
C4 C 0.7821(10) 0.8505(8) 0.6799(9) 0.081(2) Uani 1 1 d .
H4A H 0.8183 0.9019 0.6213 0.097 Uiso 1 1 calc R
C5 C 0.8279(10) 0.7670(10) 0.8566(10) 0.091(3) Uani 1 1 d .
H5A H 0.8965 0.7612 0.9197 0.109 Uiso 1 1 calc R
C6 C 0.8761(9) 0.8409(8) 0.7730(11) 0.082(3) Uani 1 1 d .
H6A H 0.9774 0.8870 0.7791 0.099 Uiso 1 1 calc R
C7 C 0.2858(6) 0.6357(6) 0.6263(5) 0.0414(12) Uani 1 1 d .
C8 C 0.2611(8) 0.5248(7) 0.5316(6) 0.0580(16) Uani 1 1 d .
H8A H 0.2977 0.4439 0.5391 0.070 Uiso 1 1 calc R
C9 C 0.2306(8) 0.7569(7) 0.6183(6) 0.0602(16) Uani 1 1 d .
H9A H 0.2478 0.8303 0.6818 0.072 Uiso 1 1 calc R
C10 C 0.1486(9) 0.7652(8) 0.5124(7) 0.0664(18) Uani 1 1 d .
H10A H 0.1093 0.8449 0.5049 0.080 Uiso 1 1 calc R
C11 C 0.1821(9) 0.5369(8) 0.4274(6) 0.070(2) Uani 1 1 d .
H11A H 0.1666 0.4650 0.3626 0.084 Uiso 1 1 calc R
C12 C 0.1253(8) 0.6578(9) 0.4197(6) 0.0670(19) Uani 1 1 d .
H12A H 0.0703 0.6654 0.3495 0.080 Uiso 1 1 calc R
C13 C 0.3065(6) 0.6889(5) 0.8834(5) 0.0402(11) Uani 1 1 d .
C14 C 0.2182(8) 0.6038(7) 0.9485(6) 0.0560(15) Uani 1 1 d .
H14A H 0.2044 0.5092 0.9251 0.067 Uiso 1 1 calc R
C15 C 0.3313(8) 0.8330(6) 0.9191(6) 0.0563(15) Uani 1 1 d .
H15A H 0.3941 0.8895 0.8758 0.068 Uiso 1 1 calc R
C16 C 0.1494(9) 0.6620(8) 1.0509(6) 0.068(2) Uani 1 1 d .
H16A H 0.0888 0.6064 1.0963 0.082 Uiso 1 1 calc R
C17 C 0.2626(8) 0.8861(7) 1.0163(6) 0.0627(17) Uani 1 1 d .
H17A H 0.2753 0.9807 1.0392 0.075 Uiso 1 1 calc R
C18 C 0.1721(8) 0.8014(8) 1.0838(6) 0.0654(18) Uani 1 1 d .
H18A H 0.1266 0.8402 1.1519 0.078 Uiso 1 1 calc R
C19 C -0.4280(10) 0.7963(11) 0.2752(12) 0.100(3) Uani 1 1 d .
S1 S 0.39023(16) 0.60720(13) 0.75493(12) 0.0417(5) Uani 1 1 d .
S2 S -0.2269(2) 0.81967(17) 0.2562(2) 0.0673(6) Uani 1 1 d .
O1 O -0.2056(11) 0.9124(11) 0.1755(12) 0.175(5) Uani 1 1 d .
O2 O -0.1628(11) 0.8982(11) 0.3646(12) 0.183(6) Uani 1 1 d .
O3 O -0.1810(7) 0.6964(6) 0.2253(9) 0.110(3) Uani 1 1 d .
F1 F -0.4877(8) 0.9025(7) 0.2909(11) 0.176(4) Uani 1 1 d .
F2 F -0.4669(9) 0.7163(8) 0.3595(8) 0.155(3) Uani 1 1 d .
F3 F -0.4985(10) 0.7066(10) 0.1766(12) 0.201(5) Uani 1 1 d .

loop_
_atom_site_aniso_label
_atom_site_aniso_U_11
_atom_site_aniso_U_22
_atom_site_aniso_U_33
_atom_site_aniso_U_23
_atom_site_aniso_U_13
_atom_site_aniso_U_12
C1 0.042(3) 0.043(3) 0.050(3) -0.002(2) 0.007(2) 0.011(2)
C2 0.058(4) 0.073(4) 0.070(4) 0.015(3) -0.004(3) 0.017(3)
C3 0.055(4) 0.067(4) 0.059(4) 0.008(3) 0.006(3) -0.002(3)
C4 0.072(5) 0.071(5) 0.098(6) 0.010(4) 0.035(5) 0.001(4)
C5 0.062(5) 0.095(6) 0.108(7) -0.012(6) -0.028(5) 0.025(5)
C6 0.044(4) 0.062(5) 0.129(8) -0.015(5) 0.009(5) 0.003(3)
C7 0.036(3) 0.046(3) 0.041(3) 0.003(2) 0.000(2) 0.009(2)
C8 0.062(4) 0.049(3) 0.058(4) -0.005(3) -0.008(3) 0.010(3)
C9 0.072(4) 0.050(3) 0.057(4) -0.002(3) -0.008(3) 0.017(3)
C10 0.070(4) 0.072(4) 0.065(4) 0.017(3) -0.004(3) 0.030(4)
C11 0.074(5) 0.078(5) 0.049(4) -0.013(3) -0.011(3) 0.008(4)
C12 0.058(4) 0.099(6) 0.045(3) 0.013(3) -0.005(3) 0.016(4)
C13 0.040(3) 0.037(3) 0.042(3) 0.002(2) -0.002(2) 0.008(2)
C14 0.059(4) 0.054(3) 0.050(3) 0.007(3) 0.002(3) -0.004(3)
C15 0.072(4) 0.041(3) 0.053(3) 0.005(2) 0.006(3) 0.002(3)
C16 0.065(4) 0.078(5) 0.055(4) 0.006(3) 0.012(3) -0.009(4)
C17 0.073(4) 0.050(4) 0.063(4) -0.004(3) 0.003(3) 0.017(3)
C18 0.055(4) 0.089(5) 0.048(4) -0.004(3) 0.011(3) 0.013(3)
C19 0.061(5) 0.099(7) 0.152(10) 0.052(7) 0.003(6) 0.014(5)
S1 0.0458(8) 0.0361(7) 0.0435(8) 0.0045(5) 0.0012(5) 0.0097(5)
S2 0.0617(11) 0.0516(10) 0.0910(14) 0.0121(9) 0.0064(9) 0.0151(8)
O1 0.138(7) 0.149(8) 0.270(14) 0.139(9) 0.052(8) 0.005(6)
O2 0.117(7) 0.156(8) 0.224(12) -0.098(9) -0.028(7) 0.002(6)
O3 0.073(4) 0.059(3) 0.193(8) 0.002(4) 0.025(4) 0.007(3)
F1 0.113(5) 0.099(4) 0.341(14) 0.060(6) 0.072(7) 0.067(4)
F2 0.147(6) 0.138(6) 0.199(8) 0.067(6) 0.099(6) 0.027(5)
F3 0.104(5) 0.187(8) 0.286(13) -0.014(8) -0.109(7) 0.015(5)

loop_
_atom_type_symbol
_atom_type_description
_atom_type_scat_dispersion_real
_atom_type_scat_dispersion_imag
_atom_type_scat_source
C C 0.0033 0.0016 'International Tables Vol C Tables 4.2.6.8 and 6.1.1.4'
H H 0.0000 0.0000 'International Tables Vol C Tables 4.2.6.8 and 6.1.1.4'
O O 0.0106 0.0060 'International Tables Vol C Tables 4.2.6.8 and 6.1.1.4'
F F 0.0171 0.0103 'International Tables Vol C Tables 4.2.6.8 and 6.1.1.4'
S S 0.1246 0.1234 'International Tables Vol C Tables 4.2.6.8 and 6.1.1.4'

loop_
_geom_angle_atom_site_label_1
_geom_angle_atom_site_label_2
_geom_angle_atom_site_label_3
_geom_angle
C3 C1 C2 120.8(6)
C3 C1 S1 124.3(5)
C2 C1 S1 114.8(5)
C1 C2 C5 118.1(8)
C1 C2 H2A 121.0
C5 C2 H2A 121.0
C1 C3 C4 118.5(7)
C1 C3 H3A 120.8
C4 C3 H3A 120.8
C6 C4 C3 119.9(8)
C6 C4 H4A 120.1
C3 C4 H4A 120.0
C6 C5 C2 121.6(8)
C6 C5 H5A 119.2
C2 C5 H5A 119.2
C4 C6 C5 121.2(7)
C4 C6 H6A 119.4
C5 C6 H6A 119.4
C9 C7 C8 121.7(5)
C9 C7 S1 123.8(4)
C8 C7 S1 114.5(4)
C11 C8 C7 119.0(6)
C11 C8 H8A 120.5
C7 C8 H8A 120.5
C10 C9 C7 117.9(6)
C10 C9 H9A 121.0
C7 C9 H9A 121.0
C9 C10 C12 120.5(7)
C9 C10 H10A 119.7
C12 C10 H10A 119.7
C12 C11 C8 119.4(6)
C12 C11 H11A 120.3
C8 C11 H11A 120.3
C11 C12 C10 121.5(6)
C11 C12 H12A 119.3
C10 C12 H12A 119.3
C14 C13 C15 121.4(5)
C14 C13 S1 116.0(4)
C15 C13 S1 122.6(4)
C13 C14 C16 118.7(6)
C13 C14 H14A 120.6
C16 C14 H14A 120.7
C17 C15 C13 118.7(6)
C17 C15 H15A 120.7
C13 C15 H15A 120.6
C18 C16 C14 119.5(6)
C18 C16 H16A 120.2
C14 C16 H16A 120.2
C15 C17 C18 120.8(6)
C15 C17 H17A 119.6
C18 C17 H17A 119.6
C16 C18 C17 120.8(6)
C16 C18 H18A 119.6
C17 C18 H18A 119.6
F1 C19 F3 110.6(10)
F1 C19 F2 112.2(11)
F3 C19 F2 97.4(9)
F1 C19 S2 116.0(8)
F3 C19 S2 107.6(9)
F2 C19 S2 111.4(7)
C7 S1 C13 106.6(2)
C7 S1 C1 106.4(3)
C13 S1 C1 103.7(2)
O3 S2 O2 116.4(7)
O3 S2 O1 118.2(7)
O2 S2 O1 102.7(8)
O3 S2 C19 109.7(5)
O2 S2 C19 104.3(6)
O1 S2 C19 103.9(6)

loop_
_geom_bond_atom_site_label_1
_geom_bond_atom_site_label_2
_geom_bond_distance
C1 C3 1.357(9)
C1 C2 1.381(9)
C1 S1 1.782(6)
C2 C5 1.394(12)
C2 H2A 0.9300
C3 C4 1.424(10)
C3 H3A 0.9300
C4 C6 1.335(14)
C4 H4A 0.9300
C5 C6 1.322(14)
C5 H5A 0.9300
C6 H6A 0.9300
C7 C9 1.388(8)
C7 C8 1.397(8)
C7 S1 1.770(5)
C8 C11 1.372(10)
C8 H8A 0.9300
C9 C10 1.391(10)
C9 H9A 0.9300
C10 C12 1.360(11)
C10 H10A 0.9300
C11 C12 1.392(11)
C11 H11A 0.9300
C12 H12A 0.9300
C13 C14 1.372(8)
C13 C15 1.416(8)
C13 S1 1.778(5)
C14 C16 1.401(10)
C14 H14A 0.9300
C15 C17 1.338(10)
C15 H15A 0.9300
C16 C18 1.368(11)
C16 H16A 0.9300
C17 C18 1.396(10)
C17 H17A 0.9300
C18 H18A 0.9300
C19 F1 1.247(11)
C19 F3 1.375(15)
C19 F2 1.350(12)
C19 S2 1.765(9)
S2 O3 1.354(6)
S2 O2 1.391(10)
S2 O1 1.391(9)

loop_
_geom_torsion_atom_site_label_1
_geom_torsion_atom_site_label_2
_geom_torsion_atom_site_label_3
_geom_torsion_atom_site_label_4
_geom_torsion
C3 C1 C2 C5 -0.7(10)
S1 C1 C2 C5 176.9(6)
C2 C1 C3 C4 0.9(10)
S1 C1 C3 C4 -176.6(5)
C1 C3 C4 C6 -1.0(11)
C1 C2 C5 C6 0.7(13)
C3 C4 C6 C5 1.0(12)
C2 C5 C6 C4 -0.9(14)
C9 C7 C8 C11 1.0(10)
S1 C7 C8 C11 -179.6(5)
C8 C7 C9 C10 0.1(10)
S1 C7 C9 C10 -179.3(5)
C7 C9 C10 C12 -0.6(11)
C7 C8 C11 C12 -1.6(11)
C8 C11 C12 C10 1.1(12)
C9 C10 C12 C11 0.0(12)
C15 C13 C14 C16 1.3(10)
S1 C13 C14 C16 179.8(5)
C14 C13 C15 C17 -2.2(10)
S1 C13 C15 C17 179.4(5)
C13 C14 C16 C18 -0.3(11)
C13 C15 C17 C18 2.0(11)
C14 C16 C18 C17 0.1(12)
C15 C17 C18 C16 -1.1(12)
C9 C7 S1 C13 37.2(6)
C8 C7 S1 C13 -142.2(5)
C9 C7 S1 C1 -73.0(6)
C8 C7 S1 C1 107.6(5)
C14 C13 S1 C7 107.0(5)
C15 C13 S1 C7 -74.5(5)
C14 C13 S1 C1 -140.9(5)
C15 C13 S1 C1 37.6(6)
C3 C1 S1 C7 -2.7(6)
C2 C1 S1 C7 179.8(5)
C3 C1 S1 C13 -114.9(6)
C2 C1 S1 C13 67.6(5)
F1 C19 S2 O3 -172.5(11)
F3 C19 S2 O3 -48.0(9)
F2 C19 S2 O3 57.6(11)
F1 C19 S2 O2 62.1(13)
F3 C19 S2 O2 -173.5(9)
F2 C19 S2 O2 -67.8(11)
F1 C19 S2 O1 -45.1(13)
F3 C19 S2 O1 79.3(10)
F2 C19 S2 O1 -175.1(9)
